data_4131144
loop_
_publ_author_name
'Lee, Sarah Yunmi'
'Hartwig, John F.'

_publ_section_title
;
 Palladium-Catalyzed, Site-Selective Direct Allylation of Aryl C-H Bonds
 by Silver-Mediated C-H Activation: A Synthetic and Mechanistic
 Investigation.
;
_journal_issue 46
_journal_name_full 'Journal of the American Chemical Society'
_journal_page_first 15278
_journal_page_last 15284
_journal_paper_doi 10.1021/jacs.6b10220
_journal_volume 138
_journal_year 2016
_chemical_formula_sum 'C28 H27 Ag F O4 P'
_chemical_formula_weight 585.33
_chemical_name_common SY4-140
_chemical_name_systematic hartwig130
_space_group.centring_type primitive

_space_group_crystal_system triclinic
_space_group_IT_number 2
_space_group_name_Hall '-P 1'
_space_group_name_H-M_alt 'P -1'
_atom_sites_solution_hydrogens geom
_atom_sites_solution_primary iterative
_atom_sites_solution_secondary difmap
_audit_creation_method SHELXL-2014/7
_cell_angle_alpha 118.564(2)
_cell_angle_beta 91.606(2)
_cell_angle_gamma 113.393(2)
_cell_formula_units_Z 4
_cell_length_a 13.9920(6)
_cell_length_b 15.0661(7)
_cell_length_c 15.6337(7)
_cell_measurement_reflns_used 9680
_cell_measurement_temperature 100(2)
_cell_measurement_theta_max 25.38
_cell_measurement_theta_min 2.54
_cell_volume 2557.7(2)
_computing_cell_refinement 'Bruker SAINT'
_computing_data_collection 'Bruker APEX2'
_computing_data_reduction 'Bruker SAINT'
_computing_molecular_graphics ORTEP-32
_computing_publication_material WinGX
_computing_structure_refinement SHELXL-2014
_computing_structure_solution SHELXT-2014
_diffrn_ambient_temperature 100(2)
_diffrn_detector_area_resol_mean 8.366
_diffrn_measured_fraction_theta_full 0.997
_diffrn_measured_fraction_theta_max 0.995
_diffrn_measurement_device_type 'Bruker APEX-II CCD'
_diffrn_measurement_method '\f and \w scans'
_diffrn_radiation_type MoK\a
_diffrn_radiation_wavelength 0.71073
_diffrn_reflns_av_R_equivalents 0.0487
_diffrn_reflns_av_unetI/netI 0.0554
_diffrn_reflns_Laue_measured_fraction_full 0.997
_diffrn_reflns_Laue_measured_fraction_max 0.995
_diffrn_reflns_limit_h_max 15
_diffrn_reflns_limit_h_min -16
_diffrn_reflns_limit_k_max 18
_diffrn_reflns_limit_k_min -18
_diffrn_reflns_limit_l_max 18
_diffrn_reflns_limit_l_min -18
_diffrn_reflns_number 15865
_diffrn_reflns_point_group_measured_fraction_full 0.997
_diffrn_reflns_point_group_measured_fraction_max 0.995
_diffrn_reflns_theta_full 25.000
_diffrn_reflns_theta_max 25.409
_diffrn_reflns_theta_min 1.540
_diffrn_source 'microfocus rotating anode'
_exptl_absorpt_coefficient_mu 0.890
_exptl_absorpt_correction_T_max 0.928
_exptl_absorpt_correction_T_min 0.453
_exptl_absorpt_correction_type multi-scan
_exptl_absorpt_process_details TWINABS
_exptl_crystal_colour colorless
_exptl_crystal_density_diffrn 1.520
_exptl_crystal_description plate
_exptl_crystal_F_000 1192
_exptl_crystal_size_max 0.050
_exptl_crystal_size_mid 0.040
_exptl_crystal_size_min 0.020
_refine_diff_density_max 1.477
_refine_diff_density_min -0.488
_refine_diff_density_rms 0.104
_refine_ls_extinction_method none
_refine_ls_goodness_of_fit_ref 1.046
_refine_ls_hydrogen_treatment constr
_refine_ls_matrix_type full
_refine_ls_number_parameters 641
_refine_ls_number_reflns 15865
_refine_ls_number_restraints 0
_refine_ls_restrained_S_all 1.046
_refine_ls_R_factor_all 0.0531
_refine_ls_R_factor_gt 0.0408
_refine_ls_shift/su_max 0.001
_refine_ls_shift/su_mean 0.000
_refine_ls_structure_factor_coef Fsqd
_refine_ls_weighting_details 'w=1/[\s^2^(Fo^2^)+(0.0531P)^2^+0.9545P] where P=(Fo^2^+2Fc^2^)/3'
_refine_ls_weighting_scheme calc
_refine_ls_wR_factor_gt 0.0968
_refine_ls_wR_factor_ref 0.1038
_reflns_Friedel_coverage 0.000
_reflns_number_gt 13301
_reflns_number_total 15865
_reflns_threshold_expression 'I > 2\s(I)'
_cod_data_source_file ja6b10220_si_002.cif
_cod_data_source_block hartwig130
_cod_database_code 4131144
_shelx_shelxl_version_number 2014/7
_shelx_space_group_comment
; 
The symmetry employed for this shelxl refinement is uniquely defined 
by the following loop, which should always be used as a source of 
symmetry information in preference to the above space-group names. 
They are only intended as comments. 
;
_shelx_estimated_absorpt_t_min 0.957
_shelx_estimated_absorpt_t_max 0.982

loop_
_space_group_symop_operation_xyz
'x, y, z'
'-x, -y, -z'

loop_
_atom_site_label
_atom_site_type_symbol
_atom_site_fract_x
_atom_site_fract_y
_atom_site_fract_z
_atom_site_U_iso_or_equiv
_atom_site_adp_type
_atom_site_occupancy
_atom_site_site_symmetry_order
_atom_site_calc_flag
_atom_site_refinement_flags_posn
_atom_site_refinement_flags_adp
C1 C 0.7741(3) 0.7975(3) 1.0833(3) 0.0141(9) Uani 1 1 d . .
C2 C 0.7219(3) 0.7007(4) 1.0890(3) 0.0208(10) Uani 1 1 d . .
C3 C 0.6819(3) 0.5908(4) 1.0067(3) 0.0235(10) Uani 1 1 d . .
H3 H 0.6469 0.5273 1.0140 0.028 Uiso 1 1 calc R U
C4 C 0.6936(3) 0.5738(4) 0.9119(3) 0.0268(11) Uani 1 1 d . .
H4 H 0.6673 0.4990 0.8539 0.032 Uiso 1 1 calc R U
C5 C 0.7439(3) 0.6677(4) 0.9059(3) 0.0246(10) Uani 1 1 d . .
C6 C 0.7855(3) 0.7783(4) 0.9903(3) 0.0228(10) Uani 1 1 d . .
H6 H 0.8225 0.8416 0.9831 0.027 Uiso 1 1 calc R U
C7 C 0.6434(4) 0.6280(4) 1.1923(4) 0.0335(12) Uani 1 1 d . .
H7A H 0.5725 0.5845 1.1433 0.050 Uiso 1 1 calc R U
H7B H 0.6342 0.6555 1.2608 0.050 Uiso 1 1 calc R U
H7C H 0.6775 0.5785 1.1777 0.050 Uiso 1 1 calc R U
C8 C 0.8996(3) 1.2603(3) 1.3418(3) 0.0159(9) Uani 1 1 d . .
C9 C 0.8000(3) 1.2375(4) 1.2925(3) 0.0182(9) Uani 1 1 d . .
C10 C 0.7904(4) 1.3181(4) 1.2766(3) 0.0212(10) Uani 1 1 d . .
H10 H 0.7223 1.3034 1.2450 0.025 Uiso 1 1 calc R U
C11 C 0.8819(4) 1.4189(4) 1.3077(3) 0.0266(11) Uani 1 1 d . .
H11 H 0.8763 1.4741 1.2974 0.032 Uiso 1 1 calc R U
C12 C 0.9812(4) 1.4417(4) 1.3534(3) 0.0271(11) Uani 1 1 d . .
H12 H 1.0436 1.5108 1.3724 0.032 Uiso 1 1 calc R U
C13 C 0.9899(3) 1.3627(3) 1.3717(3) 0.0196(10) Uani 1 1 d . .
H13 H 1.0582 1.3793 1.4050 0.024 Uiso 1 1 calc R U
C14 C 0.6120(3) 1.1069(4) 1.2101(4) 0.0271(11) Uani 1 1 d . .
H14A H 0.5869 1.1601 1.2551 0.041 Uiso 1 1 calc R U
H14B H 0.5594 1.0286 1.1881 0.041 Uiso 1 1 calc R U
H14C H 0.6195 1.1133 1.1508 0.041 Uiso 1 1 calc R U
C15 C 0.8378(3) 1.1591(3) 1.4599(3) 0.0147(9) Uani 1 1 d . .
C16 C 0.7990(3) 1.2371(4) 1.5082(3) 0.0192(10) Uani 1 1 d . .
H16 H 0.8116 1.2938 1.4926 0.023 Uiso 1 1 calc R U
C17 C 0.7427(3) 1.2338(4) 1.5783(3) 0.0239(10) Uani 1 1 d . .
H17 H 0.7180 1.2889 1.6117 0.029 Uiso 1 1 calc R U
C18 C 0.7220(3) 1.1501(4) 1.5998(3) 0.0210(10) Uani 1 1 d . .
H18 H 0.6811 1.1464 1.6466 0.025 Uiso 1 1 calc R U
C19 C 0.7605(3) 1.0713(4) 1.5539(3) 0.0217(10) Uani 1 1 d . .
H19 H 0.7469 1.0147 1.5698 0.026 Uiso 1 1 calc R U
C20 C 0.8189(3) 1.0762(3) 1.4845(3) 0.0164(9) Uani 1 1 d . .
C21 C 0.8262(4) 0.9038(4) 1.4413(3) 0.0258(11) Uani 1 1 d . .
H21A H 0.8560 0.9262 1.5102 0.039 Uiso 1 1 calc R U
H21B H 0.8516 0.8526 1.3936 0.039 Uiso 1 1 calc R U
H21C H 0.7470 0.8642 1.4240 0.039 Uiso 1 1 calc R U
C22 C 1.0482(3) 1.2154(3) 1.4228(3) 0.0153(9) Uani 1 1 d . .
C23 C 1.0894(3) 1.2866(3) 1.5270(3) 0.0199(10) Uani 1 1 d . .
H23 H 1.0421 1.3020 1.5678 0.024 Uiso 1 1 calc R U
C24 C 1.1977(3) 1.3354(4) 1.5723(3) 0.0227(10) Uani 1 1 d . .
H24 H 1.2249 1.3855 1.6437 0.027 Uiso 1 1 calc R U
C25 C 1.2667(3) 1.3116(3) 1.5142(3) 0.0219(10) Uani 1 1 d . .
H25 H 1.3411 1.3440 1.5459 0.026 Uiso 1 1 calc R U
C26 C 1.2282(3) 1.2407(4) 1.4098(3) 0.0206(10) Uani 1 1 d . .
H26 H 1.2761 1.2250 1.3699 0.025 Uiso 1 1 calc R U
C27 C 1.1190(3) 1.1927(3) 1.3637(3) 0.0172(9) Uani 1 1 d . .
C28 C 1.1409(4) 1.0869(4) 1.1984(3) 0.0287(11) Uani 1 1 d . .
H28A H 1.1994 1.1532 1.2024 0.043 Uiso 1 1 calc R U
H28B H 1.0965 1.0313 1.1283 0.043 Uiso 1 1 calc R U
H28C H 1.1718 1.0515 1.2215 0.043 Uiso 1 1 calc R U
C29 C 0.4518(3) 0.1911(3) 0.4204(3) 0.0190(10) Uani 1 1 d . .
C30 C 0.4991(3) 0.2885(4) 0.4162(3) 0.0218(10) Uani 1 1 d . .
C31 C 0.5668(4) 0.3959(4) 0.5005(3) 0.0277(11) Uani 1 1 d . .
H31 H 0.5986 0.4606 0.4945 0.033 Uiso 1 1 calc R U
C32 C 0.5875(3) 0.4075(4) 0.5939(4) 0.0294(11) Uani 1 1 d . .
H32 H 0.6335 0.4800 0.6530 0.035 Uiso 1 1 calc R U
C33 C 0.5393(4) 0.3111(4) 0.5981(3) 0.0257(10) Uani 1 1 d . .
C34 C 0.4734(3) 0.2038(3) 0.5114(3) 0.0187(9) Uani 1 1 d . .
H34 H 0.4433 0.1385 0.5166 0.022 Uiso 1 1 calc R U
C35 C 0.5099(4) 0.3712(4) 0.3162(4) 0.0366(13) Uani 1 1 d . .
H35A H 0.4843 0.4226 0.3632 0.055 Uiso 1 1 calc R U
H35B H 0.4820 0.3496 0.2472 0.055 Uiso 1 1 calc R U
H35C H 0.5892 0.4101 0.3349 0.055 Uiso 1 1 calc R U
C36 C 0.1678(3) -0.2730(3) 0.1458(3) 0.0156(9) Uani 1 1 d . .
C37 C 0.1768(3) -0.3719(3) 0.1148(3) 0.0176(9) Uani 1 1 d . .
H37 H 0.2329 -0.3813 0.0849 0.021 Uiso 1 1 calc R U
C38 C 0.1046(3) -0.4569(4) 0.1273(3) 0.0251(10) Uani 1 1 d . .
H38 H 0.1124 -0.5234 0.1075 0.030 Uiso 1 1 calc R U
C39 C 0.0223(4) -0.4448(4) 0.1682(3) 0.0283(11) Uani 1 1 d . .
H39 H -0.0287 -0.5048 0.1740 0.034 Uiso 1 1 calc R U
C40 C 0.0118(3) -0.3464(4) 0.2016(3) 0.0254(10) Uani 1 1 d . .
H40 H -0.0447 -0.3379 0.2315 0.031 Uiso 1 1 calc R U
C41 C 0.0855(3) -0.2605(4) 0.1905(3) 0.0187(9) Uani 1 1 d . .
C42 C 0.0066(4) -0.1381(4) 0.2743(4) 0.0289(11) Uani 1 1 d . .
H42A H -0.0662 -0.1933 0.2283 0.043 Uiso 1 1 calc R U
H42B H 0.0187 -0.0603 0.2981 0.043 Uiso 1 1 calc R U
H42C H 0.0134 -0.1463 0.3324 0.043 Uiso 1 1 calc R U
C43 C 0.3533(3) -0.2140(3) 0.0750(3) 0.0139(9) Uani 1 1 d . .
C44 C 0.3294(3) -0.2814(3) -0.0298(3) 0.0181(9) Uani 1 1 d . .
H44 H 0.2671 -0.2959 -0.0707 0.022 Uiso 1 1 calc R U
C45 C 0.3955(3) -0.3278(3) -0.0753(3) 0.0196(10) Uani 1 1 d . .
H45 H 0.3784 -0.3742 -0.1469 0.023 Uiso 1 1 calc R U
C46 C 0.4866(3) -0.3059(3) -0.0154(3) 0.0197(10) Uani 1 1 d . .
H46 H 0.5324 -0.3371 -0.0462 0.024 Uiso 1 1 calc R U
C47 C 0.5117(3) -0.2392(3) 0.0886(3) 0.0190(10) Uani 1 1 d . .
H47 H 0.5747 -0.2243 0.1291 0.023 Uiso 1 1 calc R U
C48 C 0.4452(3) -0.1941(3) 0.1339(3) 0.0146(9) Uani 1 1 d . .
C49 C 0.5649(3) -0.0896(4) 0.3001(3) 0.0251(10) Uani 1 1 d . .
H49A H 0.5701 -0.1547 0.2954 0.038 Uiso 1 1 calc R U
H49B H 0.5710 -0.0357 0.3704 0.038 Uiso 1 1 calc R U
H49C H 0.6235 -0.0512 0.2778 0.038 Uiso 1 1 calc R U
C50 C 0.1893(3) -0.1581(3) 0.0382(3) 0.0154(9) Uani 1 1 d . .
C51 C 0.0819(3) -0.2368(4) -0.0135(3) 0.0178(9) Uani 1 1 d . .
H51 H 0.0460 -0.2955 -0.0004 0.021 Uiso 1 1 calc R U
C52 C 0.0257(3) -0.2313(4) -0.0841(3) 0.0223(10) Uani 1 1 d . .
H52 H -0.0477 -0.2862 -0.1197 0.027 Uiso 1 1 calc R U
C53 C 0.0782(3) -0.1448(4) -0.1015(3) 0.0211(10) Uani 1 1 d . .
H53 H 0.0399 -0.1399 -0.1489 0.025 Uiso 1 1 calc R U
C54 C 0.1860(3) -0.0648(4) -0.0512(3) 0.0206(10) Uani 1 1 d . .
H54 H 0.2212 -0.0059 -0.0642 0.025 Uiso 1 1 calc R U
C55 C 0.2421(3) -0.0719(3) 0.0186(3) 0.0176(9) Uani 1 1 d . .
C56 C 0.3991(3) 0.1005(4) 0.0651(3) 0.0243(10) Uani 1 1 d . .
H56A H 0.4049 0.0778 -0.0039 0.036 Uiso 1 1 calc R U
H56B H 0.4716 0.1509 0.1123 0.036 Uiso 1 1 calc R U
H56C H 0.3559 0.1412 0.0830 0.036 Uiso 1 1 calc R U
O1 O 0.7104(2) 0.7233(2) 1.1850(2) 0.0223(7) Uani 1 1 d . .
O2 O 0.7149(2) 1.1343(2) 1.2632(2) 0.0194(7) Uani 1 1 d . .
O3 O 0.8614(2) 1.0037(2) 1.4358(2) 0.0213(7) Uani 1 1 d . .
O4 O 1.0746(2) 1.1233(2) 1.2619(2) 0.0207(7) Uani 1 1 d . .
O5 O 0.4727(2) 0.2719(2) 0.3208(2) 0.0259(7) Uani 1 1 d . .
O6 O 0.0848(2) -0.1588(2) 0.2223(2) 0.0207(7) Uani 1 1 d . .
O7 O 0.4621(2) -0.1296(2) 0.2365(2) 0.0191(6) Uani 1 1 d . .
O8 O 0.3480(2) 0.0007(2) 0.0707(2) 0.0216(7) Uani 1 1 d . .
F1 F 0.7549(2) 0.6535(2) 0.81346(18) 0.0358(7) Uani 1 1 d . .
F2 F 0.5595(2) 0.3226(2) 0.69045(19) 0.0357(7) Uani 1 1 d . .
P1 P 0.90534(8) 1.15142(9) 1.36022(8) 0.0141(2) Uani 1 1 d . .
P2 P 0.26524(8) -0.15614(9) 0.13641(8) 0.0139(2) Uani 1 1 d . .
Ag1 Ag 0.83431(2) 0.96356(2) 1.21476(2) 0.01566(10) Uani 1 1 d . .
Ag2 Ag 0.36071(2) 0.02782(2) 0.28625(2) 0.01633(10) Uani 1 1 d . .

loop_
_atom_site_aniso_label
_atom_site_aniso_U_11
_atom_site_aniso_U_22
_atom_site_aniso_U_33
_atom_site_aniso_U_23
_atom_site_aniso_U_13
_atom_site_aniso_U_12
C1 0.013(2) 0.012(2) 0.019(2) 0.0068(19) 0.0035(17) 0.0088(18)
C2 0.019(2) 0.023(2) 0.020(3) 0.010(2) 0.0030(19) 0.012(2)
C3 0.019(2) 0.017(2) 0.023(3) 0.005(2) -0.0016(19) 0.005(2)
C4 0.019(2) 0.020(2) 0.024(3) 0.000(2) -0.002(2) 0.010(2)
C5 0.020(2) 0.030(3) 0.011(2) 0.002(2) 0.0013(19) 0.013(2)
C6 0.012(2) 0.022(2) 0.029(3) 0.011(2) 0.0049(19) 0.007(2)
C7 0.041(3) 0.023(3) 0.031(3) 0.015(2) 0.005(2) 0.009(2)
C8 0.020(2) 0.015(2) 0.012(2) 0.0059(19) 0.0063(18) 0.010(2)
C9 0.018(2) 0.019(2) 0.019(2) 0.011(2) 0.0083(19) 0.010(2)
C10 0.027(3) 0.025(2) 0.019(2) 0.013(2) 0.009(2) 0.018(2)
C11 0.043(3) 0.022(2) 0.025(3) 0.017(2) 0.012(2) 0.020(2)
C12 0.030(3) 0.017(2) 0.025(3) 0.011(2) 0.003(2) 0.003(2)
C13 0.021(2) 0.016(2) 0.018(2) 0.008(2) 0.0040(19) 0.007(2)
C14 0.018(2) 0.034(3) 0.035(3) 0.021(2) 0.006(2) 0.014(2)
C15 0.011(2) 0.016(2) 0.011(2) 0.0056(19) -0.0005(17) 0.0024(18)
C16 0.020(2) 0.019(2) 0.017(2) 0.008(2) 0.0036(19) 0.010(2)
C17 0.021(2) 0.033(3) 0.018(2) 0.011(2) 0.005(2) 0.016(2)
C18 0.017(2) 0.027(2) 0.013(2) 0.009(2) 0.0027(18) 0.008(2)
C19 0.016(2) 0.027(3) 0.018(2) 0.015(2) 0.0022(19) 0.003(2)
C20 0.011(2) 0.019(2) 0.017(2) 0.009(2) 0.0010(18) 0.0060(19)
C21 0.036(3) 0.020(2) 0.028(3) 0.016(2) 0.009(2) 0.014(2)
C22 0.016(2) 0.015(2) 0.019(2) 0.010(2) 0.0072(18) 0.0086(19)
C23 0.019(2) 0.016(2) 0.023(3) 0.009(2) 0.0039(19) 0.008(2)
C24 0.020(2) 0.019(2) 0.020(3) 0.005(2) -0.001(2) 0.008(2)
C25 0.016(2) 0.017(2) 0.028(3) 0.011(2) -0.003(2) 0.005(2)
C26 0.020(2) 0.022(2) 0.024(3) 0.013(2) 0.008(2) 0.013(2)
C27 0.017(2) 0.017(2) 0.020(3) 0.012(2) 0.0026(19) 0.008(2)
C28 0.032(3) 0.041(3) 0.024(3) 0.017(2) 0.016(2) 0.025(2)
C29 0.006(2) 0.017(2) 0.026(3) 0.009(2) 0.0021(18) 0.0005(19)
C30 0.021(2) 0.023(2) 0.020(3) 0.008(2) 0.0049(19) 0.012(2)
C31 0.028(3) 0.017(2) 0.031(3) 0.009(2) 0.006(2) 0.008(2)
C32 0.021(3) 0.022(3) 0.025(3) 0.002(2) -0.004(2) 0.006(2)
C33 0.026(3) 0.029(3) 0.019(3) 0.009(2) 0.003(2) 0.015(2)
C34 0.013(2) 0.012(2) 0.028(3) 0.008(2) 0.0068(19) 0.0069(19)
C35 0.060(3) 0.026(3) 0.033(3) 0.020(2) 0.021(3) 0.023(3)
C36 0.015(2) 0.017(2) 0.014(2) 0.0101(19) 0.0011(17) 0.0055(19)
C37 0.014(2) 0.014(2) 0.018(2) 0.0066(19) 0.0027(18) 0.0032(19)
C38 0.024(3) 0.021(2) 0.032(3) 0.016(2) 0.006(2) 0.010(2)
C39 0.021(2) 0.024(3) 0.036(3) 0.021(2) 0.008(2) 0.002(2)
C40 0.020(2) 0.030(3) 0.029(3) 0.019(2) 0.012(2) 0.011(2)
C41 0.016(2) 0.022(2) 0.015(2) 0.009(2) 0.0010(18) 0.007(2)
C42 0.026(3) 0.039(3) 0.031(3) 0.019(2) 0.012(2) 0.022(2)
C43 0.014(2) 0.010(2) 0.020(2) 0.0102(19) 0.0059(18) 0.0041(18)
C44 0.021(2) 0.018(2) 0.014(2) 0.010(2) 0.0028(18) 0.006(2)
C45 0.024(2) 0.014(2) 0.018(2) 0.008(2) 0.008(2) 0.008(2)
C46 0.020(2) 0.016(2) 0.027(3) 0.013(2) 0.013(2) 0.010(2)
C47 0.015(2) 0.021(2) 0.025(3) 0.015(2) 0.0043(19) 0.008(2)
C48 0.014(2) 0.013(2) 0.016(2) 0.0084(19) 0.0042(18) 0.0042(18)
C49 0.020(2) 0.030(3) 0.022(3) 0.013(2) 0.000(2) 0.009(2)
C50 0.017(2) 0.017(2) 0.015(2) 0.0074(19) 0.0049(18) 0.012(2)
C51 0.015(2) 0.019(2) 0.017(2) 0.008(2) 0.0038(18) 0.007(2)
C52 0.012(2) 0.030(3) 0.017(2) 0.008(2) 0.0021(18) 0.009(2)
C53 0.025(3) 0.028(3) 0.012(2) 0.008(2) 0.0025(19) 0.017(2)
C54 0.028(3) 0.024(2) 0.017(2) 0.013(2) 0.009(2) 0.016(2)
C55 0.017(2) 0.017(2) 0.017(2) 0.007(2) 0.0026(18) 0.010(2)
C56 0.024(2) 0.019(2) 0.028(3) 0.016(2) 0.004(2) 0.004(2)
O1 0.0247(17) 0.0165(16) 0.0235(18) 0.0108(14) 0.0034(13) 0.0078(14)
O2 0.0136(15) 0.0214(16) 0.0261(18) 0.0165(14) 0.0019(13) 0.0059(14)
O3 0.0248(16) 0.0227(16) 0.0282(18) 0.0188(15) 0.0131(14) 0.0144(15)
O4 0.0203(16) 0.0303(18) 0.0133(17) 0.0093(14) 0.0071(13) 0.0160(14)
O5 0.0314(18) 0.0193(16) 0.0241(18) 0.0110(14) 0.0050(14) 0.0102(15)
O6 0.0206(16) 0.0257(17) 0.0239(18) 0.0160(15) 0.0116(13) 0.0140(14)
O7 0.0150(15) 0.0253(17) 0.0154(17) 0.0106(14) 0.0002(12) 0.0085(14)
O8 0.0157(16) 0.0214(16) 0.0281(18) 0.0185(14) -0.0002(13) 0.0029(14)
F1 0.0311(15) 0.0374(16) 0.0183(15) 0.0050(13) 0.0048(12) 0.0109(13)
F2 0.0402(16) 0.0324(15) 0.0195(15) 0.0072(13) -0.0022(12) 0.0131(14)
P1 0.0144(6) 0.0149(6) 0.0125(6) 0.0072(5) 0.0032(4) 0.0066(5)
P2 0.0145(6) 0.0152(5) 0.0119(6) 0.0074(5) 0.0032(4) 0.0069(5)
Ag1 0.01618(18) 0.01393(17) 0.01393(19) 0.00575(14) 0.00232(13) 0.00674(15)
Ag2 0.01530(17) 0.01489(18) 0.01443(19) 0.00613(15) 0.00231(13) 0.00550(15)

loop_
_atom_type_symbol
_atom_type_description
_atom_type_scat_dispersion_real
_atom_type_scat_dispersion_imag
_atom_type_scat_source
C C 0.0033 0.0016 'International Tables Vol C Tables 4.2.6.8 and 6.1.1.4'
H H 0.0000 0.0000 'International Tables Vol C Tables 4.2.6.8 and 6.1.1.4'
O O 0.0106 0.0060 'International Tables Vol C Tables 4.2.6.8 and 6.1.1.4'
F F 0.0171 0.0103 'International Tables Vol C Tables 4.2.6.8 and 6.1.1.4'
P P 0.1023 0.0942 'International Tables Vol C Tables 4.2.6.8 and 6.1.1.4'
Ag Ag -0.8971 1.1015 'International Tables Vol C Tables 4.2.6.8 and 6.1.1.4'

loop_
_geom_angle_atom_site_label_1
_geom_angle_atom_site_label_2
_geom_angle_atom_site_label_3
_geom_angle
C6 C1 C2 116.3(4)
C6 C1 Ag1 123.2(3)
C2 C1 Ag1 120.4(3)
C3 C2 C1 123.2(4)
C3 C2 O1 121.9(4)
C1 C2 O1 114.9(4)
C2 C3 C4 119.2(4)
C2 C3 H3 120.4
C4 C3 H3 120.4
C5 C4 C3 117.9(4)
C5 C4 H4 121.1
C3 C4 H4 121.1
C4 C5 F1 119.2(4)
C4 C5 C6 122.2(4)
F1 C5 C6 118.6(4)
C1 C6 C5 121.2(4)
C1 C6 H6 119.4
C5 C6 H6 119.4
O1 C7 H7A 109.5
O1 C7 H7B 109.5
H7A C7 H7B 109.5
O1 C7 H7C 109.5
H7A C7 H7C 109.5
H7B C7 H7C 109.5
C13 C8 C9 118.8(4)
C13 C8 P1 122.9(3)
C9 C8 P1 118.3(3)
O2 C9 C8 115.9(3)
O2 C9 C10 123.2(4)
C8 C9 C10 120.9(4)
C11 C10 C9 118.5(4)
C11 C10 H10 120.7
C9 C10 H10 120.7
C12 C11 C10 121.6(4)
C12 C11 H11 119.2
C10 C11 H11 119.2
C11 C12 C13 119.7(4)
C11 C12 H12 120.2
C13 C12 H12 120.2
C8 C13 C12 120.4(4)
C8 C13 H13 119.8
C12 C13 H13 119.8
O2 C14 H14A 109.5
O2 C14 H14B 109.5
H14A C14 H14B 109.5
O2 C14 H14C 109.5
H14A C14 H14C 109.5
H14B C14 H14C 109.5
C16 C15 C20 118.6(4)
C16 C15 P1 124.0(3)
C20 C15 P1 117.3(3)
C17 C16 C15 121.2(4)
C17 C16 H16 119.4
C15 C16 H16 119.4
C16 C17 C18 119.8(4)
C16 C17 H17 120.1
C18 C17 H17 120.1
C17 C18 C19 120.7(4)
C17 C18 H18 119.6
C19 C18 H18 119.6
C18 C19 C20 119.3(4)
C18 C19 H19 120.4
C20 C19 H19 120.4
O3 C20 C19 124.1(4)
O3 C20 C15 115.5(3)
C19 C20 C15 120.4(4)
O3 C21 H21A 109.5
O3 C21 H21B 109.5
H21A C21 H21B 109.5
O3 C21 H21C 109.5
H21A C21 H21C 109.5
H21B C21 H21C 109.5
C23 C22 C27 118.7(4)
C23 C22 P1 122.2(3)
C27 C22 P1 119.2(3)
C24 C23 C22 121.1(4)
C24 C23 H23 119.4
C22 C23 H23 119.4
C23 C24 C25 120.1(4)
C23 C24 H24 120.0
C25 C24 H24 120.0
C24 C25 C26 120.4(4)
C24 C25 H25 119.8
C26 C25 H25 119.8
C25 C26 C27 119.6(4)
C25 C26 H26 120.2
C27 C26 H26 120.2
O4 C27 C26 123.6(4)
O4 C27 C22 116.3(3)
C26 C27 C22 120.2(4)
O4 C28 H28A 109.5
O4 C28 H28B 109.5
H28A C28 H28B 109.5
O4 C28 H28C 109.5
H28A C28 H28C 109.5
H28B C28 H28C 109.5
C34 C29 C30 117.3(4)
C34 C29 Ag2 121.9(3)
C30 C29 Ag2 120.6(3)
C29 C30 C31 122.7(4)
C29 C30 O5 115.5(4)
C31 C30 O5 121.8(4)
C30 C31 C32 119.2(4)
C30 C31 H31 120.4
C32 C31 H31 120.4
C33 C32 C31 117.9(4)
C33 C32 H32 121.1
C31 C32 H32 121.1
C32 C33 F2 118.0(4)
C32 C33 C34 121.6(4)
F2 C33 C34 120.5(4)
C29 C34 C33 121.3(4)
C29 C34 H34 119.4
C33 C34 H34 119.4
O5 C35 H35A 109.5
O5 C35 H35B 109.5
H35A C35 H35B 109.5
O5 C35 H35C 109.5
H35A C35 H35C 109.5
H35B C35 H35C 109.5
C37 C36 C41 118.7(4)
C37 C36 P2 121.9(3)
C41 C36 P2 119.2(3)
C38 C37 C36 120.7(4)
C38 C37 H37 119.7
C36 C37 H37 119.7
C39 C38 C37 119.7(4)
C39 C38 H38 120.1
C37 C38 H38 120.1
C38 C39 C40 121.2(4)
C38 C39 H39 119.4
C40 C39 H39 119.4
C39 C40 C41 118.7(4)
C39 C40 H40 120.6
C41 C40 H40 120.6
O6 C41 C40 124.1(4)
O6 C41 C36 115.0(3)
C40 C41 C36 120.8(4)
O6 C42 H42A 109.5
O6 C42 H42B 109.5
H42A C42 H42B 109.5
O6 C42 H42C 109.5
H42A C42 H42C 109.5
H42B C42 H42C 109.5
C44 C43 C48 118.7(4)
C44 C43 P2 121.6(3)
C48 C43 P2 119.6(3)
C45 C44 C43 120.9(4)
C45 C44 H44 119.6
C43 C44 H44 119.6
C46 C45 C44 119.3(4)
C46 C45 H45 120.3
C44 C45 H45 120.3
C47 C46 C45 120.7(4)
C47 C46 H46 119.7
C45 C46 H46 119.7
C46 C47 C48 119.9(4)
C46 C47 H47 120.0
C48 C47 H47 120.0
O7 C48 C47 124.0(4)
O7 C48 C43 115.5(3)
C47 C48 C43 120.4(4)
O7 C49 H49A 109.5
O7 C49 H49B 109.5
H49A C49 H49B 109.5
O7 C49 H49C 109.5
H49A C49 H49C 109.5
H49B C49 H49C 109.5
C51 C50 C55 119.3(4)
C51 C50 P2 123.2(3)
C55 C50 P2 117.5(3)
C50 C51 C52 121.1(4)
C50 C51 H51 119.4
C52 C51 H51 119.4
C53 C52 C51 119.0(4)
C53 C52 H52 120.5
C51 C52 H52 120.5
C52 C53 C54 121.3(4)
C52 C53 H53 119.4
C54 C53 H53 119.4
C53 C54 C55 119.3(4)
C53 C54 H54 120.3
C55 C54 H54 120.3
O8 C55 C54 124.1(4)
O8 C55 C50 115.9(3)
C54 C55 C50 120.0(4)
O8 C56 H56A 109.5
O8 C56 H56B 109.5
H56A C56 H56B 109.5
O8 C56 H56C 109.5
H56A C56 H56C 109.5
H56B C56 H56C 109.5
C2 O1 C7 117.3(3)
C9 O2 C14 117.3(3)
C20 O3 C21 117.7(3)
C27 O4 C28 118.5(3)
C30 O5 C35 116.8(3)
C41 O6 C42 117.6(3)
C48 O7 C49 117.5(3)
C55 O8 C56 117.0(3)
C15 P1 C22 104.17(18)
C15 P1 C8 103.47(18)
C22 P1 C8 102.95(19)
C15 P1 Ag1 113.49(13)
C22 P1 Ag1 114.26(14)
C8 P1 Ag1 116.97(14)
C43 P2 C50 103.77(18)
C43 P2 C36 101.87(18)
C50 P2 C36 104.42(18)
C43 P2 Ag2 113.30(13)
C50 P2 Ag2 113.37(13)
C36 P2 Ag2 118.45(13)
C1 Ag1 P1 178.53(11)
C29 Ag2 P2 177.59(11)

loop_
_geom_bond_atom_site_label_1
_geom_bond_atom_site_label_2
_geom_bond_distance
C1 C6 1.369(6)
C1 C2 1.397(5)
C1 Ag1 2.122(4)
C2 C3 1.377(6)
C2 O1 1.401(5)
C3 C4 1.404(6)
C3 H3 0.9500
C4 C5 1.359(6)
C4 H4 0.9500
C5 F1 1.379(5)
C5 C6 1.393(6)
C6 H6 0.9500
C7 O1 1.430(5)
C7 H7A 0.9800
C7 H7B 0.9800
C7 H7C 0.9800
C8 C13 1.387(6)
C8 C9 1.400(6)
C8 P1 1.827(4)
C9 O2 1.365(5)
C9 C10 1.404(5)
C10 C11 1.377(6)
C10 H10 0.9500
C11 C12 1.375(6)
C11 H11 0.9500
C12 C13 1.397(6)
C12 H12 0.9500
C13 H13 0.9500
C14 O2 1.437(5)
C14 H14A 0.9800
C14 H14B 0.9800
C14 H14C 0.9800
C15 C16 1.389(6)
C15 C20 1.407(5)
C15 P1 1.826(4)
C16 C17 1.376(6)
C16 H16 0.9500
C17 C18 1.382(6)
C17 H17 0.9500
C18 C19 1.388(6)
C18 H18 0.9500
C19 C20 1.390(5)
C19 H19 0.9500
C20 O3 1.367(5)
C21 O3 1.434(4)
C21 H21A 0.9800
C21 H21B 0.9800
C21 H21C 0.9800
C22 C23 1.387(6)
C22 C27 1.404(5)
C22 P1 1.827(4)
C23 C24 1.377(6)
C23 H23 0.9500
C24 C25 1.377(6)
C24 H24 0.9500
C25 C26 1.387(6)
C25 H25 0.9500
C26 C27 1.393(6)
C26 H26 0.9500
C27 O4 1.360(5)
C28 O4 1.442(5)
C28 H28A 0.9800
C28 H28B 0.9800
C28 H28C 0.9800
C29 C34 1.350(6)
C29 C30 1.385(6)
C29 Ag2 2.122(4)
C30 C31 1.388(6)
C30 O5 1.401(5)
C31 C32 1.393(6)
C31 H31 0.9500
C32 C33 1.372(6)
C32 H32 0.9500
C33 F2 1.377(5)
C33 C34 1.397(6)
C34 H34 0.9500
C35 O5 1.414(5)
C35 H35A 0.9800
C35 H35B 0.9800
C35 H35C 0.9800
C36 C37 1.389(5)
C36 C41 1.394(6)
C36 P2 1.825(4)
C37 C38 1.386(5)
C37 H37 0.9500
C38 C39 1.367(6)
C38 H38 0.9500
C39 C40 1.390(6)
C39 H39 0.9500
C40 C41 1.391(6)
C40 H40 0.9500
C41 O6 1.369(5)
C42 O6 1.428(5)
C42 H42A 0.9800
C42 H42B 0.9800
C42 H42C 0.9800
C43 C44 1.390(6)
C43 C48 1.398(5)
C43 P2 1.822(4)
C44 C45 1.387(6)
C44 H44 0.9500
C45 C46 1.383(6)
C45 H45 0.9500
C46 C47 1.379(6)
C46 H46 0.9500
C47 C48 1.382(6)
C47 H47 0.9500
C48 O7 1.370(5)
C49 O7 1.443(5)
C49 H49A 0.9800
C49 H49B 0.9800
C49 H49C 0.9800
C50 C51 1.385(6)
C50 C55 1.398(5)
C50 P2 1.824(4)
C51 C52 1.391(6)
C51 H51 0.9500
C52 C53 1.379(6)
C52 H52 0.9500
C53 C54 1.389(6)
C53 H53 0.9500
C54 C55 1.396(6)
C54 H54 0.9500
C55 O8 1.360(5)
C56 O8 1.434(4)
C56 H56A 0.9800
C56 H56B 0.9800
C56 H56C 0.9800
P1 Ag1 2.3780(11)
P2 Ag2 2.3726(11)
